data_4109936
loop_
_publ_author_name
'David A. Evans'
'Shizue Mito'
'Daniel Seidel'

_publ_section_title
;
 Scope and Mechanism of Enantioselective Michael Additions of
 1,3-Dicarbonyl Compounds to Nitroalkenes Catalyzed by Nickel(II)-Diamine
 Complexes
;
_journal_name_full 'Journal of the American Chemical Society'
_journal_page_first 11583
_journal_page_last 11592
_journal_paper_doi 10.1021/ja0735913
_journal_volume 129
_journal_year 2007
_chemical_formula_sum 'C27 H39 Br3 N2 Ni O4'
_chemical_formula_weight 754.04
_chemical_name_systematic
; 
 ? 
;
_space_group_IT_number 4
_symmetry_cell_setting monoclinic
_symmetry_space_group_name_Hall 'P 2yb'
_symmetry_space_group_name_H-M 'P 1 21 1'
_atom_sites_solution_hydrogens geom
_atom_sites_solution_primary direct
_atom_sites_solution_secondary difmap
_audit_creation_method SHELXL-97
_cell_angle_alpha 90.00
_cell_angle_beta 102.946(10)
_cell_angle_gamma 90.00
_cell_formula_units_Z 2
_cell_length_a 7.706(5)
_cell_length_b 19.351(12)
_cell_length_c 10.746(7)
_cell_measurement_reflns_used 915
_cell_measurement_temperature 193(2)
_cell_measurement_theta_max 0.00
_cell_measurement_theta_min 0.00
_cell_volume 1561.7(17)
_computing_cell_refinement 'Bruker SMART'
_computing_data_collection 'Bruker SMART'
_computing_data_reduction 'Bruker SAINT'
_computing_molecular_graphics 'Bruker SHELXTL'
_computing_publication_material 'Bruker SHELXTL'
_computing_structure_refinement 'SHELXL-97 (Sheldrick, 1997)'
_computing_structure_solution 'SHELXS-97 (Sheldrick, 1990)'
_diffrn_ambient_temperature 193(2)
_diffrn_measured_fraction_theta_full 0.970
_diffrn_measured_fraction_theta_max 0.970
_diffrn_measurement_device_type 'CCD area detector'
_diffrn_measurement_method 'phi and omega scans'
_diffrn_radiation_monochromator graphite
_diffrn_radiation_source 'fine-focus sealed tube'
_diffrn_radiation_type MoK\a
_diffrn_radiation_wavelength 0.71073
_diffrn_reflns_av_R_equivalents 0.0541
_diffrn_reflns_av_sigmaI/netI 0.0667
_diffrn_reflns_limit_h_max 5
_diffrn_reflns_limit_h_min -10
_diffrn_reflns_limit_k_max 23
_diffrn_reflns_limit_k_min -25
_diffrn_reflns_limit_l_max 14
_diffrn_reflns_limit_l_min -14
_diffrn_reflns_number 9983
_diffrn_reflns_theta_full 27.96
_diffrn_reflns_theta_max 27.96
_diffrn_reflns_theta_min 1.94
_exptl_absorpt_coefficient_mu 4.492
_exptl_absorpt_correction_T_max 0.9155
_exptl_absorpt_correction_T_min 0.6622
_exptl_absorpt_correction_type none
_exptl_crystal_colour aquaBlue
_exptl_crystal_density_diffrn 1.604
_exptl_crystal_density_meas 0
_exptl_crystal_description cube
_exptl_crystal_F_000 760
_exptl_crystal_size_max 0.10
_exptl_crystal_size_mid 0.05
_exptl_crystal_size_min 0.02
_refine_diff_density_max 1.045
_refine_diff_density_min -0.677
_refine_diff_density_rms 0.109
_refine_ls_abs_structure_details 'Flack H D (1983), Acta Cryst. A39, 876-881'
_refine_ls_abs_structure_Flack 0.005(14)
_refine_ls_extinction_method none
_refine_ls_goodness_of_fit_ref 1.114
_refine_ls_hydrogen_treatment mixed
_refine_ls_matrix_type full
_refine_ls_number_parameters 338
_refine_ls_number_reflns 6658
_refine_ls_number_restraints 1
_refine_ls_restrained_S_all 1.114
_refine_ls_R_factor_all 0.0622
_refine_ls_R_factor_gt 0.0563
_refine_ls_shift/su_max 0.000
_refine_ls_shift/su_mean 0.000
_refine_ls_structure_factor_coef Fsqd
_refine_ls_weighting_details 'calc w=1/[\s^2^(Fo^2^)+(0.0813P)^2^+1.5292P] where P=(Fo^2^+2Fc^2^)/3'
_refine_ls_weighting_scheme calc
_refine_ls_wR_factor_gt 0.1495
_refine_ls_wR_factor_ref 0.1531
_reflns_number_gt 5940
_reflns_number_total 6658
_reflns_threshold_expression >2sigma(I)
_cod_data_source_file ja0735913si20070518_042721.cif
_cod_data_source_block ya23
_cod_database_code 4109936

loop_
_symmetry_equiv_pos_as_xyz
'x, y, z'
'-x, y+1/2, -z'

loop_
_atom_site_label
_atom_site_type_symbol
_atom_site_fract_x
_atom_site_fract_y
_atom_site_fract_z
_atom_site_U_iso_or_equiv
_atom_site_adp_type
_atom_site_occupancy
_atom_site_symmetry_multiplicity
_atom_site_calc_flag
_atom_site_refinement_flags
Br1 Br 0.77011(14) 0.46331(5) -0.47280(9) 0.0624(3) Uani 1 1 d .
Br2 Br -0.36550(11) 0.16948(4) 0.51506(8) 0.0487(2) Uani 1 1 d .
Br3 Br 0.75685(8) 0.37605(3) 0.07658(8) 0.04111(19) Uani 1 1 d .
C1 C 0.2999(13) 0.1310(5) -0.2870(8) 0.053(2) Uani 1 1 d .
H1A H 0.2201 0.1579 -0.3532 0.079 Uiso 1 1 calc R
H1B H 0.2751 0.0816 -0.3019 0.079 Uiso 1 1 calc R
H1C H 0.4237 0.1405 -0.2900 0.079 Uiso 1 1 calc R
C2 C 0.2700(8) 0.1508(4) -0.1574(7) 0.0349(14) Uani 1 1 d .
C3 C 0.2361(9) 0.0991(4) -0.0762(7) 0.0366(15) Uani 1 1 d .
H3 H 0.2352 0.0527 -0.1053 0.044 Uiso 1 1 calc R
C4 C 0.2031(9) 0.1102(3) 0.0451(7) 0.0343(14) Uani 1 1 d .
C5 C 0.1750(13) 0.0477(4) 0.1248(9) 0.053(2) Uani 1 1 d .
H5A H 0.2656 0.0476 0.2050 0.080 Uiso 1 1 calc R
H5B H 0.1850 0.0053 0.0772 0.080 Uiso 1 1 calc R
H5C H 0.0564 0.0501 0.1435 0.080 Uiso 1 1 calc R
C6 C 0.2368(7) 0.4111(3) 0.0390(6) 0.0258(12) Uani 1 1 d .
H6 H 0.1044 0.4164 0.0151 0.031 Uiso 1 1 calc R
C7 C 0.3197(9) 0.4813(3) 0.0249(7) 0.0344(14) Uani 1 1 d .
H7A H 0.2762 0.4983 -0.0635 0.041 Uiso 1 1 calc R
H7B H 0.4507 0.4764 0.0407 0.041 Uiso 1 1 calc R
C8 C 0.2730(10) 0.5342(4) 0.1192(9) 0.0440(17) Uani 1 1 d .
H8A H 0.3369 0.5781 0.1130 0.053 Uiso 1 1 calc R
H8B H 0.1436 0.5439 0.0964 0.053 Uiso 1 1 calc R
C9 C 0.3236(12) 0.5076(4) 0.2530(9) 0.0501(19) Uani 1 1 d .
H9A H 0.2870 0.5414 0.3114 0.060 Uiso 1 1 calc R
H9B H 0.4545 0.5023 0.2786 0.060 Uiso 1 1 calc R
C10 C 0.2355(10) 0.4383(4) 0.2652(7) 0.0383(15) Uani 1 1 d .
H10A H 0.1045 0.4440 0.2442 0.046 Uiso 1 1 calc R
H10B H 0.2718 0.4218 0.3545 0.046 Uiso 1 1 calc R
C11 C 0.2877(7) 0.3846(3) 0.1762(6) 0.0277(12) Uani 1 1 d .
H11 H 0.4199 0.3785 0.2002 0.033 Uiso 1 1 calc R
C12 C 0.2038(9) 0.3691(4) -0.1848(6) 0.0349(14) Uani 1 1 d .
H12A H 0.1467 0.3257 -0.2220 0.042 Uiso 1 1 calc R
H12B H 0.1096 0.4046 -0.1919 0.042 Uiso 1 1 calc R
C13 C 0.3356(9) 0.3920(3) -0.2598(6) 0.0335(14) Uani 1 1 d .
C14 C 0.4757(12) 0.3498(4) -0.2689(8) 0.0481(19) Uani 1 1 d .
H14 H 0.4843 0.3053 -0.2306 0.058 Uiso 1 1 calc R
C15 C 0.6049(12) 0.3705(5) -0.3326(8) 0.053(2) Uani 1 1 d .
H15 H 0.7019 0.3411 -0.3369 0.063 Uiso 1 1 calc R
C16 C 0.5896(11) 0.4342(4) -0.3887(6) 0.0400(16) Uani 1 1 d .
C17 C 0.4529(12) 0.4771(4) -0.3851(8) 0.0484(18) Uani 1 1 d .
H17 H 0.4438 0.5208 -0.4264 0.058 Uiso 1 1 calc R
C18 C 0.3250(10) 0.4561(4) -0.3194(7) 0.0425(16) Uani 1 1 d .
H18 H 0.2290 0.4862 -0.3153 0.051 Uiso 1 1 calc R
C19 C 0.2672(9) 0.2797(4) 0.3088(6) 0.0347(14) Uani 1 1 d .
H19A H 0.3375 0.3121 0.3717 0.042 Uiso 1 1 calc R
H19B H 0.3457 0.2409 0.2972 0.042 Uiso 1 1 calc R
C20 C 0.1119(10) 0.2523(4) 0.3590(6) 0.0356(14) Uani 1 1 d .
C21 C -0.0133(12) 0.2968(4) 0.3893(8) 0.049(2) Uani 1 1 d .
H21 H -0.0014 0.3451 0.3776 0.058 Uiso 1 1 calc R
C22 C -0.1567(13) 0.2726(4) 0.4367(9) 0.053(2) Uani 1 1 d .
H22 H -0.2424 0.3034 0.4568 0.064 Uiso 1 1 calc R
C23 C -0.1692(10) 0.2018(4) 0.4534(6) 0.0368(15) Uani 1 1 d .
C24 C -0.0485(10) 0.1565(4) 0.4224(7) 0.0389(15) Uani 1 1 d .
H24 H -0.0604 0.1082 0.4337 0.047 Uiso 1 1 calc R
C25 C 0.0910(10) 0.1824(4) 0.3744(7) 0.0386(15) Uani 1 1 d .
H25 H 0.1739 0.1512 0.3516 0.046 Uiso 1 1 calc R
C26 C -0.1383(11) 0.2212(5) -0.1405(10) 0.054(2) Uani 1 1 d .
H26A H -0.1220 0.2238 -0.2282 0.082 Uiso 1 1 calc R
H26B H -0.2637 0.2296 -0.1403 0.082 Uiso 1 1 calc R
H26C H -0.1036 0.1752 -0.1054 0.082 Uiso 1 1 calc R
C27 C 0.6126(10) 0.1870(4) 0.1252(8) 0.0456(18) Uani 1 1 d .
H27A H 0.5817 0.1569 0.1903 0.068 Uiso 1 1 calc R
H27B H 0.7403 0.1973 0.1481 0.068 Uiso 1 1 calc R
H27C H 0.5836 0.1637 0.0422 0.068 Uiso 1 1 calc R
N1 N 0.2031(6) 0.3162(3) 0.1839(5) 0.0261(10) Uani 1 1 d .
H1 H 0.0815 0.3235 0.1736 0.031 Uiso 1 1 calc R
N2 N 0.2880(7) 0.3574(3) -0.0457(5) 0.0258(10) Uani 1 1 d .
H2 H 0.4104 0.3610 -0.0372 0.031 Uiso 1 1 calc R
Ni1 Ni 0.24069(9) 0.25970(4) 0.02467(7) 0.02431(17) Uani 1 1 d .
O1 O 0.1991(6) 0.1678(3) 0.0974(4) 0.0350(10) Uani 1 1 d .
O2 O 0.2816(7) 0.2140(3) -0.1323(5) 0.0357(10) Uani 1 1 d .
O3 O -0.0313(6) 0.2717(3) -0.0650(5) 0.0375(11) Uani 1 1 d .
H3A H -0.0860 0.3145 -0.0536 0.045 Uiso 1 1 calc R
O4 O 0.5142(6) 0.2496(2) 0.1181(5) 0.0356(10) Uani 1 1 d .
H4 H 0.5743 0.2895 0.1576 0.043 Uiso 1 1 calc R

loop_
_atom_site_aniso_label
_atom_site_aniso_U_11
_atom_site_aniso_U_22
_atom_site_aniso_U_33
_atom_site_aniso_U_23
_atom_site_aniso_U_13
_atom_site_aniso_U_12
Br1 0.0745(6) 0.0663(6) 0.0592(5) 0.0089(4) 0.0419(5) -0.0095(5)
Br2 0.0554(5) 0.0504(4) 0.0452(4) 0.0111(3) 0.0214(3) -0.0102(3)
Br3 0.0219(3) 0.0395(4) 0.0660(5) -0.0047(3) 0.0184(3) -0.0014(3)
C1 0.062(5) 0.059(5) 0.038(4) -0.011(4) 0.013(4) 0.013(4)
C2 0.025(3) 0.040(4) 0.039(4) -0.010(3) 0.005(3) 0.007(2)
C3 0.030(3) 0.032(4) 0.047(4) -0.007(3) 0.007(3) 0.005(2)
C4 0.034(3) 0.026(3) 0.041(4) -0.001(3) 0.005(3) -0.004(2)
C5 0.071(6) 0.034(4) 0.052(5) 0.007(3) 0.010(4) -0.009(4)
C6 0.018(3) 0.019(3) 0.041(3) -0.002(2) 0.010(2) -0.001(2)
C7 0.030(3) 0.023(3) 0.054(4) 0.002(3) 0.016(3) -0.002(2)
C8 0.041(4) 0.022(3) 0.070(5) -0.008(3) 0.014(3) 0.002(3)
C9 0.053(5) 0.037(4) 0.061(5) -0.016(4) 0.014(4) -0.012(3)
C10 0.041(4) 0.038(4) 0.038(4) -0.015(3) 0.015(3) -0.010(3)
C11 0.021(3) 0.033(3) 0.030(3) -0.008(2) 0.008(2) -0.005(2)
C12 0.034(3) 0.039(4) 0.031(3) 0.005(3) 0.006(2) -0.004(3)
C13 0.044(4) 0.029(3) 0.028(3) 0.002(2) 0.010(3) 0.000(2)
C14 0.070(5) 0.035(4) 0.050(4) 0.012(3) 0.037(4) 0.010(3)
C15 0.065(5) 0.047(4) 0.058(5) 0.016(4) 0.040(4) 0.018(4)
C16 0.058(4) 0.040(4) 0.028(3) 0.002(3) 0.022(3) -0.008(3)
C17 0.067(5) 0.036(4) 0.045(4) 0.014(3) 0.019(4) 0.002(3)
C18 0.043(4) 0.041(4) 0.045(4) 0.012(3) 0.013(3) 0.008(3)
C19 0.039(3) 0.038(4) 0.027(3) 0.006(3) 0.010(3) 0.000(3)
C20 0.046(4) 0.036(4) 0.026(3) -0.003(3) 0.011(3) -0.002(3)
C21 0.073(5) 0.028(4) 0.058(5) 0.001(3) 0.044(4) -0.003(3)
C22 0.078(6) 0.038(5) 0.058(5) -0.002(3) 0.047(4) -0.005(4)
C23 0.048(4) 0.039(4) 0.025(3) 0.003(3) 0.011(3) -0.005(3)
C24 0.050(4) 0.028(3) 0.038(4) 0.008(3) 0.008(3) -0.001(3)
C25 0.045(4) 0.036(4) 0.034(3) 0.005(3) 0.008(3) 0.007(3)
C26 0.032(4) 0.049(5) 0.075(6) -0.020(4) -0.002(4) 0.003(3)
C27 0.036(4) 0.046(4) 0.052(4) -0.002(3) 0.004(3) 0.011(3)
N1 0.023(2) 0.032(3) 0.025(2) 0.000(2) 0.0095(19) -0.0043(19)
N2 0.022(2) 0.032(3) 0.027(2) 0.0017(19) 0.0116(18) 0.0008(18)
Ni1 0.0233(4) 0.0246(4) 0.0274(4) -0.0011(3) 0.0109(3) 0.0000(3)
O1 0.040(2) 0.029(2) 0.040(2) 0.000(2) 0.018(2) -0.0045(19)
O2 0.044(3) 0.033(3) 0.036(2) -0.0020(19) 0.021(2) -0.0010(19)
O3 0.026(2) 0.039(3) 0.047(3) -0.013(2) 0.0064(19) 0.0007(18)
O4 0.025(2) 0.030(2) 0.051(3) 0.000(2) 0.0081(19) -0.0002(17)

loop_
_atom_type_symbol
_atom_type_description
_atom_type_scat_dispersion_real
_atom_type_scat_dispersion_imag
_atom_type_scat_source
C C 0.0033 0.0016 'International Tables Vol C Tables 4.2.6.8 and 6.1.1.4'
H H 0.0000 0.0000 'International Tables Vol C Tables 4.2.6.8 and 6.1.1.4'
N N 0.0061 0.0033 'International Tables Vol C Tables 4.2.6.8 and 6.1.1.4'
O O 0.0106 0.0060 'International Tables Vol C Tables 4.2.6.8 and 6.1.1.4'
Ni Ni 0.3393 1.1124 'International Tables Vol C Tables 4.2.6.8 and 6.1.1.4'
Br Br -0.2901 2.4595 'International Tables Vol C Tables 4.2.6.8 and 6.1.1.4'

loop_
_geom_angle_atom_site_label_1
_geom_angle_atom_site_label_2
_geom_angle_atom_site_label_3
_geom_angle
O2 C2 C3 125.6(7)
O2 C2 C1 115.4(7)
C3 C2 C1 119.0(7)
C2 C3 C4 124.9(7)
O1 C4 C3 125.7(6)
O1 C4 C5 115.7(7)
C3 C4 C5 118.7(7)
N2 C6 C7 112.8(5)
N2 C6 C11 108.0(5)
C7 C6 C11 111.9(5)
C6 C7 C8 111.3(6)
C9 C8 C7 110.8(6)
C8 C9 C10 111.2(6)
C9 C10 C11 111.1(6)
N1 C11 C10 113.0(5)
N1 C11 C6 109.4(5)
C10 C11 C6 109.3(6)
C13 C12 N2 112.7(5)
C14 C13 C18 117.6(6)
C14 C13 C12 120.0(6)
C18 C13 C12 122.3(6)
C13 C14 C15 121.6(7)
C16 C15 C14 118.6(7)
C17 C16 C15 122.2(7)
C17 C16 Br1 119.3(6)
C15 C16 Br1 118.5(6)
C16 C17 C18 118.7(7)
C13 C18 C17 121.2(7)
N1 C19 C20 110.9(5)
C25 C20 C21 118.5(7)
C25 C20 C19 120.6(7)
C21 C20 C19 120.9(7)
C20 C21 C22 121.7(7)
C23 C22 C21 117.5(7)
C24 C23 C22 121.9(7)
C24 C23 Br2 120.8(6)
C22 C23 Br2 117.2(6)
C23 C24 C25 118.9(7)
C20 C25 C24 121.4(7)
C11 N1 C19 114.1(5)
C11 N1 Ni1 106.0(3)
C19 N1 Ni1 113.9(4)
C6 N2 C12 112.7(5)
C6 N2 Ni1 108.5(4)
C12 N2 Ni1 115.0(4)
O2 Ni1 O1 90.3(2)
O2 Ni1 N2 91.2(2)
O1 Ni1 N2 178.1(2)
O2 Ni1 N1 175.0(2)
O1 Ni1 N1 94.6(2)
N2 Ni1 N1 83.8(2)
O2 Ni1 O3 89.5(2)
O1 Ni1 O3 92.6(2)
N2 Ni1 O3 88.4(2)
N1 Ni1 O3 90.62(19)
O2 Ni1 O4 91.8(2)
O1 Ni1 O4 87.84(19)
N2 Ni1 O4 91.10(19)
N1 Ni1 O4 88.06(19)
O3 Ni1 O4 178.63(19)
C4 O1 Ni1 126.5(4)
C2 O2 Ni1 126.9(5)
C26 O3 Ni1 125.3(4)
C27 O4 Ni1 124.3(4)

loop_
_geom_bond_atom_site_label_1
_geom_bond_atom_site_label_2
_geom_bond_distance
Br1 C16 1.905(7)
Br2 C23 1.889(7)
C1 C2 1.511(10)
C2 O2 1.252(9)
C2 C3 1.391(11)
C3 C4 1.399(10)
C4 O1 1.253(8)
C4 C5 1.525(11)
C6 N2 1.493(8)
C6 C7 1.523(8)
C6 C11 1.527(9)
C7 C8 1.538(10)
C8 C9 1.495(13)
C9 C10 1.522(10)
C10 C11 1.525(9)
C11 N1 1.486(8)
C12 C13 1.499(9)
C12 N2 1.507(8)
C13 C14 1.374(11)
C13 C18 1.390(10)
C14 C15 1.388(11)
C15 C16 1.365(11)
C16 C17 1.349(12)
C17 C18 1.395(11)
C19 N1 1.498(8)
C19 C20 1.515(10)
C20 C25 1.378(10)
C20 C21 1.385(11)
C21 C22 1.397(11)
C22 C23 1.387(11)
C23 C24 1.373(11)
C24 C25 1.386(11)
C26 O3 1.411(9)
C27 O4 1.421(9)
N1 Ni1 2.105(5)
N2 Ni1 2.098(5)
Ni1 O2 1.991(5)
Ni1 O1 1.997(5)
Ni1 O3 2.115(5)
Ni1 O4 2.131(5)

loop_
_geom_torsion_atom_site_label_1
_geom_torsion_atom_site_label_2
_geom_torsion_atom_site_label_3
_geom_torsion_atom_site_label_4
_geom_torsion
O2 C2 C3 C4 2.5(11)
C1 C2 C3 C4 -178.8(7)
C2 C3 C4 O1 0.2(11)
C2 C3 C4 C5 -177.7(7)
N2 C6 C7 C8 -176.7(6)
C11 C6 C7 C8 -54.7(7)
C6 C7 C8 C9 54.4(8)
C7 C8 C9 C10 -56.3(9)
C8 C9 C10 C11 58.8(9)
C9 C10 C11 N1 -179.4(6)
C9 C10 C11 C6 -57.3(7)
N2 C6 C11 N1 -55.3(6)
C7 C6 C11 N1 180.0(5)
N2 C6 C11 C10 -179.5(5)
C7 C6 C11 C10 55.8(6)
N2 C12 C13 C14 61.4(9)
N2 C12 C13 C18 -116.9(7)
C18 C13 C14 C15 1.4(13)
C12 C13 C14 C15 -177.0(8)
C13 C14 C15 C16 -0.9(14)
C14 C15 C16 C17 -0.5(13)
C14 C15 C16 Br1 178.6(7)
C15 C16 C17 C18 1.3(13)
Br1 C16 C17 C18 -177.8(6)
C14 C13 C18 C17 -0.5(12)
C12 C13 C18 C17 177.8(7)
C16 C17 C18 C13 -0.8(12)
N1 C19 C20 C25 117.0(7)
N1 C19 C20 C21 -62.3(9)
C25 C20 C21 C22 1.2(12)
C19 C20 C21 C22 -179.5(8)
C20 C21 C22 C23 0.4(14)
C21 C22 C23 C24 -1.4(13)
C21 C22 C23 Br2 -179.1(7)
C22 C23 C24 C25 0.7(11)
Br2 C23 C24 C25 178.4(5)
C21 C20 C25 C24 -1.8(11)
C19 C20 C25 C24 178.8(6)
C23 C24 C25 C20 0.9(11)
C10 C11 N1 C19 -67.6(7)
C6 C11 N1 C19 170.4(5)
C10 C11 N1 Ni1 166.2(5)
C6 C11 N1 Ni1 44.2(5)
C20 C19 N1 C11 132.6(6)
C20 C19 N1 Ni1 -105.4(5)
C7 C6 N2 C12 -70.4(6)
C11 C6 N2 C12 165.4(5)
C7 C6 N2 Ni1 161.1(4)
C11 C6 N2 Ni1 36.9(5)
C13 C12 N2 C6 109.0(6)
C13 C12 N2 Ni1 -126.0(5)
C6 N2 Ni1 O2 169.8(4)
C12 N2 Ni1 O2 42.6(4)
C6 N2 Ni1 O1 -43(6)
C12 N2 Ni1 O1 -170(6)
C6 N2 Ni1 N1 -10.5(4)
C12 N2 Ni1 N1 -137.7(4)
C6 N2 Ni1 O3 80.3(4)
C12 N2 Ni1 O3 -46.9(4)
C6 N2 Ni1 O4 -98.4(4)
C12 N2 Ni1 O4 134.4(4)
C11 N1 Ni1 O2 -15(3)
C19 N1 Ni1 O2 -141(2)
C11 N1 Ni1 O1 160.6(4)
C19 N1 Ni1 O1 34.2(4)
C11 N1 Ni1 N2 -18.4(4)
C19 N1 Ni1 N2 -144.8(4)
C11 N1 Ni1 O3 -106.7(4)
C19 N1 Ni1 O3 126.9(4)
C11 N1 Ni1 O4 72.9(4)
C19 N1 Ni1 O4 -53.4(4)
C3 C4 O1 Ni1 -0.7(10)
C5 C4 O1 Ni1 177.2(5)
O2 Ni1 O1 C4 -0.4(6)
N2 Ni1 O1 C4 -148(6)
N1 Ni1 O1 C4 179.9(6)
O3 Ni1 O1 C4 89.1(6)
O4 Ni1 O1 C4 -92.2(6)
C3 C2 O2 Ni1 -4.1(10)
C1 C2 O2 Ni1 177.2(5)
O1 Ni1 O2 C2 2.8(6)
N2 Ni1 O2 C2 -178.2(6)
N1 Ni1 O2 C2 178(2)
O3 Ni1 O2 C2 -89.9(6)
O4 Ni1 O2 C2 90.6(6)
O2 Ni1 O3 C26 42.0(7)
O1 Ni1 O3 C26 -48.3(7)
N2 Ni1 O3 C26 133.2(7)
N1 Ni1 O3 C26 -143.0(7)
O4 Ni1 O3 C26 -159(8)
O2 Ni1 O4 C27 -49.7(6)
O1 Ni1 O4 C27 40.5(6)
N2 Ni1 O4 C27 -141.0(6)
N1 Ni1 O4 C27 135.3(6)
O3 Ni1 O4 C27 151(9)
